data_1573571
loop_
_publ_author_name
'Rodriguez-Lugo, Rafael Emilio'
'Sander, Joan'
'Dietzmann, Simon'
'Rittner, Thomas'
'Rueckel, Jannes'
'Landaeta, Vanessa R.'
'Park, Jiyong'
'Nuernberger, Patrick'
'Baik, Mu-Hyun'
'Wolf, Robert'

_publ_section_title
;
 Mechanistic Insights into the Visible-Light-Driven O--Arylation of
 Carboxylic Acids Catalyzed by Xanthine-Based Nickel Complexes
;
_journal_name_full 'Chemical Science'
_journal_paper_doi 10.1039/D4SC04257C
_journal_year 2025
_chemical_formula_moiety 'C42 H40 Br4 N12 Ni2 O6'
_chemical_formula_sum 'C42 H40 Br4 N12 Ni2 O6'
_chemical_formula_weight 1245.92
_space_group_crystal_system monoclinic
_space_group_IT_number 14
_space_group_name_Hall '-P 2ybc'
_space_group_name_H-M_alt 'P 1 21/c 1'
_atom_sites_solution_hydrogens geom
_audit_creation_date 2023-05-17
_audit_creation_method
;
Olex2 1.3
(compiled 2020.11.12 svn.r5f609507 for OlexSys, GUI svn.r6272)
;
_audit_update_record
;
2024-05-10 deposited with the CCDC.	2025-01-02 downloaded from the CCDC.
;
_cell_angle_alpha 90
_cell_angle_beta 137.895(11)
_cell_angle_gamma 90
_cell_formula_units_Z 2
_cell_length_a 14.4927(8)
_cell_length_b 9.5220(2)
_cell_length_c 24.7089(14)
_cell_measurement_reflns_used 9163
_cell_measurement_temperature 123.01(10)
_cell_measurement_theta_max 72.9250
_cell_measurement_theta_min 3.5990
_cell_volume 2286.3(5)
_computing_cell_refinement 'CrysAlisPro 1.171.41.89a (Rigaku OD, 2020)'
_computing_data_collection 'CrysAlisPro 1.171.41.89a (Rigaku OD, 2020)'
_computing_data_reduction 'CrysAlisPro 1.171.41.89a (Rigaku OD, 2020)'
_computing_molecular_graphics 'Olex2 1.3 (Dolomanov et al., 2009)'
_computing_publication_material 'Olex2 1.3 (Dolomanov et al., 2009)'
_computing_structure_refinement 'SHELXL 2018/3 (Sheldrick, 2015)'
_computing_structure_solution 'SHELXT 2018/2 (Sheldrick, 2018)'
_diffrn_ambient_temperature 123.15
_diffrn_detector_area_resol_mean 10.0000
_diffrn_detector_type 'HyPix-Arc 150'
_diffrn_measured_fraction_theta_full 0.995
_diffrn_measured_fraction_theta_max 0.970
_diffrn_measurement_details
;
List of Runs (angles in degrees, time in seconds):

  # Type    Start    End  Width  t~exp~   \w     \q     \k     \f   Frames
#--------------------------------------------------------------------------
  1  \w     49.00 115.00   0.50    0.62    --   75.21  15.00   0.00  132
  2  \w     45.00 100.00   0.50    0.62    --   75.63  15.00 -90.00  110
  3  \w     45.00 107.00   0.50    0.62    --   75.63  15.00-150.00  124
  4  \w     54.00 104.00   0.50    0.62    --   75.21  15.00  60.00  100
  5  \w     51.00 107.00   0.50    0.62    --   75.63  15.00 120.00  112
  6  \w     39.00  84.00   0.50    0.62    --   75.63 -95.00 150.00   90
  7  \w     25.00  70.00   0.50    0.16    --   62.57 -95.00 120.00   90
  8  \w     26.00  60.00   0.50    0.16    --   62.57 -95.00  60.00   68
  9  \w     26.00  57.00   0.50    0.16    --   62.57 -95.00   0.00   62
 10  \w     45.00  80.00   0.50    0.62    --   75.21 -95.00  60.00   70
 11  \w     39.00  84.00   0.50    0.62    --   75.63 -95.00  90.00   90
 12  \w     36.00  71.00   0.50    0.16    --   62.57 -95.00-150.00   70
 13  \w     47.00  84.00   0.50    0.62    --   75.63 -95.00-150.00   74
 14  \w    -97.00 -33.00   0.50    0.16    --  -64.16 -15.00  90.00  128
 15  \w    -98.00 -38.00   0.50    0.16    --  -64.16 -15.00-180.00  120
;
_diffrn_measurement_device 'four-circle diffractometer'
_diffrn_measurement_device_type 'XtaLAB Synergy R, DW system, HyPix-Arc 150'
_diffrn_measurement_method '\w scans'
_diffrn_radiation_type CuK\a
_diffrn_radiation_wavelength 1.54184
_diffrn_reflns_av_R_equivalents 0.0277
_diffrn_reflns_av_unetI/netI 0.0232
_diffrn_reflns_Laue_measured_fraction_full 0.995
_diffrn_reflns_Laue_measured_fraction_max 0.970
_diffrn_reflns_limit_h_max 17
_diffrn_reflns_limit_h_min -17
_diffrn_reflns_limit_k_max 11
_diffrn_reflns_limit_k_min -11
_diffrn_reflns_limit_l_max 29
_diffrn_reflns_limit_l_min -30
_diffrn_reflns_number 13704
_diffrn_reflns_point_group_measured_fraction_full 0.995
_diffrn_reflns_point_group_measured_fraction_max 0.970
_diffrn_reflns_theta_full 67.684
_diffrn_reflns_theta_max 73.516
_diffrn_reflns_theta_min 3.626
_exptl_absorpt_coefficient_mu 5.636
_exptl_absorpt_correction_T_max 1.000
_exptl_absorpt_correction_T_min 0.392
_exptl_absorpt_correction_type gaussian
_exptl_absorpt_process_details
;
CrysAlisPro 1.171.41.89a (Rigaku Oxford Diffraction, 2020)
Numerical absorption correction based on gaussian integration over
a multifaceted crystal model
Empirical absorption correction using spherical harmonics,
implemented in SCALE3 ABSPACK scaling algorithm.
;
_exptl_crystal_colour 'clear dark yellow'
_exptl_crystal_colour_lustre clear
_exptl_crystal_colour_modifier dark
_exptl_crystal_colour_primary yellow
_exptl_crystal_density_diffrn 1.810
_exptl_crystal_description cube
_exptl_crystal_F_000 1240
_exptl_crystal_size_max 0.2
_exptl_crystal_size_mid 0.2
_exptl_crystal_size_min 0.2
_refine_diff_density_max 0.778
_refine_diff_density_min -0.888
_refine_diff_density_rms 0.106
_refine_ls_extinction_method none
_refine_ls_goodness_of_fit_ref 1.048
_refine_ls_hydrogen_treatment constr
_refine_ls_matrix_type full
_refine_ls_number_parameters 302
_refine_ls_number_reflns 4466
_refine_ls_number_restraints 0
_refine_ls_restrained_S_all 1.048
_refine_ls_R_factor_all 0.0383
_refine_ls_R_factor_gt 0.0356
_refine_ls_shift/su_max 0.001
_refine_ls_shift/su_mean 0.000
_refine_ls_structure_factor_coef Fsqd
_refine_ls_weighting_details 'w=1/[\s^2^(Fo^2^)+(0.0717P)^2^+1.1857P] where P=(Fo^2^+2Fc^2^)/3'
_refine_ls_weighting_scheme calc
_refine_ls_wR_factor_gt 0.0990
_refine_ls_wR_factor_ref 0.1010
_reflns_Friedel_coverage 0.000
_reflns_number_gt 4093
_reflns_number_total 4466
_reflns_threshold_expression 'I > 2\s(I)'
_cod_data_source_file d4sc04257c2.cif
_cod_data_source_block sdx94_mecn_sd2
_cod_original_cell_volume 2286.2(4)
_cod_database_code 1573571
_shelx_shelxl_version_number 2018/3
_shelx_space_group_comment
;
The symmetry employed for this shelxl refinement is uniquely defined
by the following loop, which should always be used as a source of
symmetry information in preference to the above space-group names.
They are only intended as comments.
;
_shelx_estimated_absorpt_t_max 0.399
_shelx_estimated_absorpt_t_min 0.399
_olex2_refinement_description
;
1. Fixed Uiso
 At 1.2 times of:
  All C(H) groups
 At 1.5 times of:
  All C(H,H,H) groups
2.a Aromatic/amide H refined with riding coordinates:
 C00E(H00E), C00H(H00H), C00N(H00N), C00O(H00O), C00P(H00P), C00Q(H00Q),
 C00S(H00S), C00T(H00T)
2.b Idealised Me refined as rotating group:
 C00R(H00A,H00B,H00C), C00U(H00D,H00F,H00G), C00W(H00I,H00J,H00K), C00X(H00L,
 H00M,H00R)
;
_olex2_submission_special_instructions 'No special instructions were received'
_oxdiff_exptl_absorpt_empirical_details
;
Empirical correction (ABSPACK) includes:
- Absorption correction using spherical harmonics
- Frame scaling
;

loop_
_space_group_symop_operation_xyz
'x, y, z'
'-x, y+1/2, -z+1/2'
'-x, -y, -z'
'x, -y-1/2, z-1/2'

loop_
_atom_site_label
_atom_site_type_symbol
_atom_site_fract_x
_atom_site_fract_y
_atom_site_fract_z
_atom_site_U_iso_or_equiv
_atom_site_adp_type
_atom_site_occupancy
_atom_site_site_symmetry_order
_atom_site_calc_flag
_atom_site_refinement_flags_posn
_atom_site_refinement_flags_adp
_atom_site_refinement_flags_occupancy
_atom_site_disorder_assembly
_atom_site_disorder_group
Br01 Br 0.49816(3) 0.60348(3) 0.43826(2) 0.02605(10) Uani 1 1 d . . . . .
Br02 Br 0.17507(3) 0.77969(3) 0.34892(2) 0.03080(11) Uani 1 1 d . . . . .
Ni03 Ni 0.33673(4) 0.59414(5) 0.45099(2) 0.02183(13) Uani 1 1 d . . . . .
O004 O 0.77464(19) 0.5592(2) 0.95609(11) 0.0299(4) Uani 1 1 d . . . . .
O005 O 0.2175(2) 0.3812(2) 0.65098(11) 0.0290(4) Uani 1 1 d . . . . .
O006 O -0.0976(2) 0.2575(2) 0.38492(12) 0.0327(5) Uani 1 1 d . . . . .
N007 N 0.2526(2) 0.5808(2) 0.49597(12) 0.0206(4) Uani 1 1 d . . . . .
N008 N 0.0592(2) 0.3217(2) 0.51722(13) 0.0232(4) Uani 1 1 d . . . . .
N009 N 0.0621(2) 0.4193(2) 0.42991(13) 0.0234(4) Uani 1 1 d . . . . .
N00A N 0.4544(2) 0.7380(2) 0.54178(13) 0.0226(4) Uani 1 1 d . . . . .
N00B N 0.3469(2) 0.5712(2) 0.61980(12) 0.0206(4) Uani 1 1 d . . . . .
N00C N 0.2265(2) 0.4485(3) 0.35886(14) 0.0296(5) Uani 1 1 d . . . . .
C00D C 0.3536(2) 0.6280(3) 0.57254(15) 0.0208(5) Uani 1 1 d . . . . .
C00E C 0.4383(3) 0.6435(3) 0.74817(15) 0.0231(5) Uani 1 1 d . . . . .
H00E H 0.354761 0.691320 0.719402 0.028 Uiso 1 1 calc R U . . .
C00F C 0.1764(3) 0.3946(3) 0.58675(15) 0.0226(5) Uani 1 1 d . . . . .
C00G C 0.2339(2) 0.4813(3) 0.57026(15) 0.0214(5) Uani 1 1 d . . . . .
C00H C 0.5346(3) 0.8345(3) 0.55283(16) 0.0260(5) Uani 1 1 d . . . . .
H00H H 0.532285 0.842762 0.513528 0.031 Uiso 1 1 calc R U . . .
C00I C 0.4545(2) 0.7298(3) 0.59663(15) 0.0214(5) Uani 1 1 d . . . . .
C00J C 0.6660(3) 0.5709(3) 0.87382(15) 0.0238(5) Uani 1 1 d . . . . .
C00K C 0.0017(3) 0.3280(3) 0.44021(15) 0.0257(5) Uani 1 1 d . . . . .
C00L C 0.4553(3) 0.5731(3) 0.70698(15) 0.0211(5) Uani 1 1 d . . . . .
C00M C 0.1784(3) 0.4917(3) 0.49504(15) 0.0222(5) Uani 1 1 d . . . . .
C00N C 0.5456(3) 0.6434(3) 0.83257(15) 0.0246(5) Uani 1 1 d . . . . .
H00N H 0.535904 0.692759 0.861561 0.030 Uiso 1 1 calc R U . . .
C00O C 0.5776(3) 0.5037(3) 0.74814(16) 0.0235(5) Uani 1 1 d . . . . .
H00O H 0.588487 0.457324 0.719123 0.028 Uiso 1 1 calc R U . . .
C00P C 0.6831(3) 0.5028(3) 0.83163(16) 0.0247(5) Uani 1 1 d . . . . .
H00P H 0.766992 0.455991 0.860230 0.030 Uiso 1 1 calc R U . . .
C00Q C 0.5372(3) 0.8145(3) 0.66423(16) 0.0249(5) Uani 1 1 d . . . . .
H00Q H 0.536066 0.806995 0.702064 0.030 Uiso 1 1 calc R U . . .
C00R C -0.0069(3) 0.2227(3) 0.52590(17) 0.0293(6) Uani 1 1 d . . . . .
H00A H 0.021735 0.126718 0.529444 0.044 Uiso 1 1 calc R U . . .
H00B H -0.107070 0.230441 0.478975 0.044 Uiso 1 1 calc R U . . .
H00C H 0.020662 0.244789 0.575068 0.044 Uiso 1 1 calc R U . . .
C00S C 0.6205(3) 0.9225(3) 0.61928(17) 0.0280(6) Uani 1 1 d . . . . .
H00S H 0.677056 0.989230 0.625914 0.034 Uiso 1 1 calc R U . . .
C00T C 0.6222(3) 0.9112(3) 0.67549(17) 0.0272(6) Uani 1 1 d . . . . .
H00T H 0.681458 0.969405 0.722046 0.033 Uiso 1 1 calc R U . . .
C00U C 0.7506(3) 0.5978(3) 1.00079(16) 0.0328(6) Uani 1 1 d . . . . .
H00D H 0.671285 0.545573 0.980213 0.049 Uiso 1 1 calc R U . . .
H00F H 0.732009 0.698756 0.994814 0.049 Uiso 1 1 calc R U . . .
H00G H 0.832167 0.575374 1.057960 0.049 Uiso 1 1 calc R U . . .
C00V C 0.1858(3) 0.4191(3) 0.29980(19) 0.0330(6) Uani 1 1 d . . . . .
C00W C -0.0044(3) 0.4370(4) 0.34773(16) 0.0335(7) Uani 1 1 d . . . . .
H00I H 0.018870 0.357143 0.334594 0.050 Uiso 1 1 calc R U . . .
H00J H 0.028077 0.524108 0.345059 0.050 Uiso 1 1 calc R U . . .
H00K H -0.104472 0.441517 0.308932 0.050 Uiso 1 1 calc R U . . .
C00X C 0.1352(3) 0.3913(5) 0.2231(2) 0.0490(9) Uani 1 1 d . . . . .
H00L H 0.043440 0.348835 0.185262 0.073 Uiso 1 1 calc R U . . .
H00M H 0.198153 0.326757 0.232083 0.073 Uiso 1 1 calc R U . . .
H00R H 0.129922 0.479652 0.200609 0.073 Uiso 1 1 calc R U . . .

loop_
_atom_site_aniso_label
_atom_site_aniso_U_11
_atom_site_aniso_U_22
_atom_site_aniso_U_33
_atom_site_aniso_U_23
_atom_site_aniso_U_13
_atom_site_aniso_U_12
Br01 0.02732(17) 0.02795(17) 0.02922(17) 0.00088(10) 0.02289(14) 0.00050(10)
Br02 0.02548(17) 0.03176(19) 0.02896(17) 0.00728(11) 0.01832(15) 0.00257(11)
Ni03 0.0209(2) 0.0244(3) 0.0212(2) -0.00060(17) 0.0160(2) -0.00144(17)
O004 0.0244(9) 0.0391(11) 0.0212(9) 0.0021(8) 0.0155(8) 0.0034(8)
O005 0.0307(10) 0.0337(11) 0.0259(9) -0.0017(8) 0.0220(9) -0.0059(8)
O006 0.0235(10) 0.0418(12) 0.0266(10) -0.0053(9) 0.0167(9) -0.0109(8)
N007 0.0192(10) 0.0237(11) 0.0207(10) 0.0000(8) 0.0153(9) -0.0004(8)
N008 0.0215(10) 0.0236(11) 0.0247(10) -0.0004(9) 0.0173(9) -0.0034(9)
N009 0.0177(10) 0.0297(12) 0.0190(10) 0.0005(9) 0.0124(9) -0.0012(8)
N00A 0.0211(10) 0.0245(11) 0.0223(10) 0.0000(8) 0.0161(9) -0.0011(8)
N00B 0.0207(10) 0.0224(10) 0.0220(10) -0.0001(8) 0.0168(9) -0.0006(8)
N00C 0.0269(12) 0.0326(13) 0.0267(12) -0.0047(10) 0.0190(10) -0.0029(10)
C00D 0.0196(11) 0.0232(12) 0.0220(11) 0.0002(10) 0.0162(10) 0.0011(10)
C00E 0.0235(12) 0.0221(12) 0.0248(12) 0.0013(10) 0.0182(11) 0.0011(10)
C00F 0.0216(12) 0.0224(13) 0.0247(12) -0.0001(10) 0.0175(11) 0.0006(10)
C00G 0.0195(11) 0.0219(12) 0.0221(11) -0.0001(10) 0.0152(10) -0.0003(9)
C00H 0.0303(13) 0.0251(13) 0.0306(13) 0.0009(11) 0.0250(12) -0.0029(11)
C00I 0.0206(12) 0.0217(12) 0.0230(12) 0.0011(10) 0.0165(11) 0.0011(9)
C00J 0.0225(12) 0.0249(13) 0.0205(12) 0.0021(10) 0.0148(11) -0.0012(10)
C00K 0.0211(12) 0.0277(14) 0.0274(13) 0.0018(11) 0.0178(11) 0.0011(10)
C00L 0.0205(12) 0.0220(12) 0.0200(11) 0.0003(9) 0.0148(10) -0.0014(9)
C00M 0.0191(11) 0.0217(12) 0.0249(12) 0.0001(10) 0.0160(10) 0.0007(9)
C00N 0.0282(13) 0.0232(13) 0.0255(12) -0.0019(10) 0.0209(12) -0.0011(10)
C00O 0.0243(12) 0.0220(12) 0.0274(12) -0.0006(10) 0.0201(11) 0.0000(10)
C00P 0.0217(12) 0.0255(13) 0.0267(12) 0.0034(10) 0.0179(11) 0.0032(10)
C00Q 0.0265(13) 0.0253(13) 0.0257(12) 0.0006(10) 0.0202(11) 0.0005(10)
C00R 0.0289(14) 0.0282(14) 0.0326(14) 0.0006(11) 0.0234(13) -0.0047(11)
C00S 0.0268(13) 0.0258(13) 0.0334(14) -0.0032(11) 0.0230(12) -0.0062(11)
C00T 0.0251(13) 0.0269(14) 0.0273(13) -0.0041(11) 0.0188(12) -0.0043(10)
C00U 0.0326(15) 0.0400(17) 0.0227(13) -0.0005(11) 0.0195(13) 0.0004(12)
C00V 0.0245(13) 0.0353(16) 0.0378(16) -0.0053(12) 0.0227(13) -0.0027(11)
C00W 0.0223(13) 0.0536(19) 0.0197(12) 0.0014(12) 0.0141(11) -0.0068(12)
C00X 0.0317(17) 0.081(3) 0.0332(16) -0.0157(16) 0.0238(15) -0.0075(16)

loop_
_atom_type_symbol
_atom_type_description
_atom_type_scat_dispersion_real
_atom_type_scat_dispersion_imag
_atom_type_scat_source
C C 0.0181 0.0091 'International Tables Vol C Tables 4.2.6.8 and 6.1.1.4'
H H 0.0000 0.0000 'International Tables Vol C Tables 4.2.6.8 and 6.1.1.4'
Br Br -0.6763 1.2805 'International Tables Vol C Tables 4.2.6.8 and 6.1.1.4'
N N 0.0311 0.0180 'International Tables Vol C Tables 4.2.6.8 and 6.1.1.4'
Ni Ni -3.0029 0.5091 'International Tables Vol C Tables 4.2.6.8 and 6.1.1.4'
O O 0.0492 0.0322 'International Tables Vol C Tables 4.2.6.8 and 6.1.1.4'

loop_
_exptl_crystal_face_index_h
_exptl_crystal_face_index_k
_exptl_crystal_face_index_l
_exptl_crystal_face_perp_dist
0 0 -17 0.1000
4 -8 -14 0.1000
11 -5 -19 0.1000
11 -5 -8 0.1000
0 -10 0 0.1000
-4 8 14 0.1000
-11 5 19 0.1000
-4 8 -3 0.1000
0 10 0 0.1000
7 -3 5 0.1000
-4 -8 14 0.1000
-4 -8 -4 0.1000
7 -3 -22 0.1000
14 0 -17 0.1000
4 8 -14 0.1000
4 8 4 0.1000
-7 3 22 0.1000
-14 0 17 0.1000
-11 -5 19 0.1000
-7 3 -5 0.1000
-7 -3 -5 0.1000
7 3 -22 0.1000
11 5 -8 0.1000
0 0 17 0.1000
11 5 -19 0.1000
7 3 5 0.1000
-7 -3 22 0.1000
-11 5 8 0.1000
-11 -5 8 0.1000
4 -8 3 0.1000

loop_
_geom_angle_atom_site_label_1
_geom_angle_atom_site_label_2
_geom_angle_atom_site_label_3
_geom_angle
_geom_angle_site_symmetry_1
_geom_angle_site_symmetry_3
_geom_angle_publ_flag
Ni03 Br01 Ni03 93.164(16) . 3_666 ?
Br01 Ni03 Br01 86.834(17) . 3_666 ?
Br02 Ni03 Br01 176.89(2) . 3_666 ?
Br02 Ni03 Br01 96.246(18) . . ?
N007 Ni03 Br01 81.40(6) . 3_666 ?
N007 Ni03 Br01 164.61(6) . . ?
N007 Ni03 Br02 95.50(6) . . ?
N00A Ni03 Br01 90.98(6) . . ?
N00A Ni03 Br01 87.91(6) . 3_666 ?
N00A Ni03 Br02 91.61(6) . . ?
N00A Ni03 N007 78.77(8) . . ?
N00A Ni03 N00C 176.30(9) . . ?
N00C Ni03 Br01 85.32(7) . . ?
N00C Ni03 Br01 91.65(7) . 3_666 ?
N00C Ni03 Br02 89.02(7) . . ?
N00C Ni03 N007 104.80(9) . . ?
C00J O004 C00U 117.1(2) . . ?
C00D N007 Ni03 105.14(16) . . ?
C00D N007 C00M 104.7(2) . . ?
C00M N007 Ni03 139.85(18) . . ?
C00F N008 C00R 117.7(2) . . ?
C00K N008 C00F 126.8(2) . . ?
C00K N008 C00R 115.5(2) . . ?
C00K N009 C00W 117.9(2) . . ?
C00M N009 C00K 119.6(2) . . ?
C00M N009 C00W 122.5(2) . . ?
C00H N00A Ni03 125.21(18) . . ?
C00H N00A C00I 118.5(2) . . ?
C00I N00A Ni03 116.20(17) . . ?
C00D N00B C00G 106.1(2) . . ?
C00D N00B C00L 125.9(2) . . ?
C00G N00B C00L 126.0(2) . . ?
C00V N00C Ni03 145.7(2) . . ?
N007 C00D N00B 112.3(2) . . ?
N007 C00D C00I 120.6(2) . . ?
N00B C00D C00I 127.1(2) . . ?
C00L C00E H00E 120.4 . . ?
C00L C00E C00N 119.3(2) . . ?
C00N C00E H00E 120.4 . . ?
O005 C00F N008 121.2(2) . . ?
O005 C00F C00G 127.3(2) . . ?
N008 C00F C00G 111.5(2) . . ?
N00B C00G C00F 131.1(2) . . ?
C00M C00G N00B 105.8(2) . . ?
C00M C00G C00F 123.1(2) . . ?
N00A C00H H00H 118.7 . . ?
N00A C00H C00S 122.5(2) . . ?
C00S C00H H00H 118.7 . . ?
N00A C00I C00D 111.8(2) . . ?
N00A C00I C00Q 122.1(2) . . ?
C00Q C00I C00D 126.0(2) . . ?
O004 C00J C00N 124.4(2) . . ?
O004 C00J C00P 115.2(2) . . ?
C00N C00J C00P 120.4(2) . . ?
O006 C00K N008 121.2(2) . . ?
O006 C00K N009 121.6(2) . . ?
N009 C00K N008 117.1(2) . . ?
C00E C00L N00B 120.8(2) . . ?
C00E C00L C00O 121.1(2) . . ?
C00O C00L N00B 118.0(2) . . ?
N007 C00M N009 127.1(2) . . ?
N007 C00M C00G 111.1(2) . . ?
N009 C00M C00G 121.8(2) . . ?
C00E C00N H00N 120.1 . . ?
C00J C00N C00E 119.8(2) . . ?
C00J C00N H00N 120.1 . . ?
C00L C00O H00O 120.3 . . ?
C00P C00O C00L 119.5(2) . . ?
C00P C00O H00O 120.3 . . ?
C00J C00P H00P 120.0 . . ?
C00O C00P C00J 119.9(2) . . ?
C00O C00P H00P 120.0 . . ?
C00I C00Q H00Q 120.9 . . ?
C00I C00Q C00T 118.3(2) . . ?
C00T C00Q H00Q 120.9 . . ?
N008 C00R H00A 109.5 . . ?
N008 C00R H00B 109.5 . . ?
N008 C00R H00C 109.5 . . ?
H00A C00R H00B 109.5 . . ?
H00A C00R H00C 109.5 . . ?
H00B C00R H00C 109.5 . . ?
C00H C00S H00S 120.8 . . ?
C00T C00S C00H 118.5(2) . . ?
C00T C00S H00S 120.8 . . ?
C00Q C00T H00T 120.0 . . ?
C00S C00T C00Q 120.0(3) . . ?
C00S C00T H00T 120.0 . . ?
O004 C00U H00D 109.5 . . ?
O004 C00U H00F 109.5 . . ?
O004 C00U H00G 109.5 . . ?
H00D C00U H00F 109.5 . . ?
H00D C00U H00G 109.5 . . ?
H00F C00U H00G 109.5 . . ?
N00C C00V C00X 175.9(4) . . ?
N009 C00W H00I 109.5 . . ?
N009 C00W H00J 109.5 . . ?
N009 C00W H00K 109.5 . . ?
H00I C00W H00J 109.5 . . ?
H00I C00W H00K 109.5 . . ?
H00J C00W H00K 109.5 . . ?
C00V C00X H00L 109.5 . . ?
C00V C00X H00M 109.5 . . ?
C00V C00X H00R 109.5 . . ?
H00L C00X H00M 109.5 . . ?
H00L C00X H00R 109.5 . . ?
H00M C00X H00R 109.5 . . ?

loop_
_geom_bond_atom_site_label_1
_geom_bond_atom_site_label_2
_geom_bond_distance
_geom_bond_site_symmetry_2
_geom_bond_publ_flag
Br01 Ni03 2.5832(5) . ?
Br01 Ni03 2.6531(6) 3_666 ?
Br02 Ni03 2.4907(6) . ?
Ni03 N007 2.179(2) . ?
Ni03 N00A 2.035(2) . ?
Ni03 N00C 2.064(2) . ?
O004 C00J 1.369(3) . ?
O004 C00U 1.430(3) . ?
O005 C00F 1.220(3) . ?
O006 C00K 1.213(3) . ?
N007 C00D 1.347(3) . ?
N007 C00M 1.357(3) . ?
N008 C00F 1.410(3) . ?
N008 C00K 1.402(3) . ?
N008 C00R 1.469(3) . ?
N009 C00K 1.385(3) . ?
N009 C00M 1.372(3) . ?
N009 C00W 1.475(3) . ?
N00A C00H 1.341(3) . ?
N00A C00I 1.356(3) . ?
N00B C00D 1.355(3) . ?
N00B C00G 1.391(3) . ?
N00B C00L 1.445(3) . ?
N00C C00V 1.131(4) . ?
C00D C00I 1.463(3) . ?
C00E H00E 0.9500 . ?
C00E C00L 1.384(4) . ?
C00E C00N 1.398(4) . ?
C00F C00G 1.431(3) . ?
C00G C00M 1.376(3) . ?
C00H H00H 0.9500 . ?
C00H C00S 1.384(4) . ?
C00I C00Q 1.381(4) . ?
C00J C00N 1.387(4) . ?
C00J C00P 1.396(4) . ?
C00L C00O 1.392(4) . ?
C00N H00N 0.9500 . ?
C00O H00O 0.9500 . ?
C00O C00P 1.383(4) . ?
C00P H00P 0.9500 . ?
C00Q H00Q 0.9500 . ?
C00Q C00T 1.390(4) . ?
C00R H00A 0.9800 . ?
C00R H00B 0.9800 . ?
C00R H00C 0.9800 . ?
C00S H00S 0.9500 . ?
C00S C00T 1.375(4) . ?
C00T H00T 0.9500 . ?
C00U H00D 0.9800 . ?
C00U H00F 0.9800 . ?
C00U H00G 0.9800 . ?
C00V C00X 1.461(4) . ?
C00W H00I 0.9800 . ?
C00W H00J 0.9800 . ?
C00W H00K 0.9800 . ?
C00X H00L 0.9800 . ?
C00X H00M 0.9800 . ?
C00X H00R 0.9800 . ?

loop_
_geom_torsion_atom_site_label_1
_geom_torsion_atom_site_label_2
_geom_torsion_atom_site_label_3
_geom_torsion_atom_site_label_4
_geom_torsion
_geom_torsion_site_symmetry_1
_geom_torsion_site_symmetry_2
_geom_torsion_site_symmetry_3
_geom_torsion_site_symmetry_4
_geom_torsion_publ_flag
Ni03 N007 C00D N00B -152.09(17) . . . . ?
Ni03 N007 C00D C00I 28.2(3) . . . . ?
Ni03 N007 C00M N009 -44.9(4) . . . . ?
Ni03 N007 C00M C00G 135.6(2) . . . . ?
Ni03 N00A C00H C00S -174.9(2) . . . . ?
Ni03 N00A C00I C00D -7.5(3) . . . . ?
Ni03 N00A C00I C00Q 175.4(2) . . . . ?
O004 C00J C00N C00E -177.1(2) . . . . ?
O004 C00J C00P C00O 177.7(2) . . . . ?
O005 C00F C00G N00B -0.2(5) . . . . ?
O005 C00F C00G C00M -178.6(3) . . . . ?
N007 C00D C00I N00A -16.1(3) . . . . ?
N007 C00D C00I C00Q 160.9(3) . . . . ?
N008 C00F C00G N00B 179.2(2) . . . . ?
N008 C00F C00G C00M 0.8(3) . . . . ?
N00A C00H C00S C00T -0.7(4) . . . . ?
N00A C00I C00Q C00T 0.2(4) . . . . ?
N00B C00D C00I N00A 164.3(2) . . . . ?
N00B C00D C00I C00Q -18.7(4) . . . . ?
N00B C00G C00M N007 1.3(3) . . . . ?
N00B C00G C00M N009 -178.3(2) . . . . ?
N00B C00L C00O C00P -179.6(2) . . . . ?
C00D N007 C00M N009 178.3(3) . . . . ?
C00D N007 C00M C00G -1.2(3) . . . . ?
C00D N00B C00G C00F -179.3(3) . . . . ?
C00D N00B C00G C00M -0.7(3) . . . . ?
C00D N00B C00L C00E 116.1(3) . . . . ?
C00D N00B C00L C00O -63.1(4) . . . . ?
C00D C00I C00Q C00T -176.5(2) . . . . ?
C00E C00L C00O C00P 1.2(4) . . . . ?
C00F N008 C00K O006 178.0(3) . . . . ?
C00F N008 C00K N009 -2.9(4) . . . . ?
C00F C00G C00M N007 180.0(2) . . . . ?
C00F C00G C00M N009 0.5(4) . . . . ?
C00G N00B C00D N007 0.0(3) . . . . ?
C00G N00B C00D C00I 179.7(2) . . . . ?
C00G N00B C00L C00E -82.4(3) . . . . ?
C00G N00B C00L C00O 98.4(3) . . . . ?
C00H N00A C00I C00D 175.2(2) . . . . ?
C00H N00A C00I C00Q -1.9(4) . . . . ?
C00H C00S C00T C00Q -1.0(4) . . . . ?
C00I N00A C00H C00S 2.2(4) . . . . ?
C00I C00Q C00T C00S 1.3(4) . . . . ?
C00K N008 C00F O005 179.9(2) . . . . ?
C00K N008 C00F C00G 0.5(4) . . . . ?
C00K N009 C00M N007 177.5(2) . . . . ?
C00K N009 C00M C00G -3.0(4) . . . . ?
C00L N00B C00D N007 164.5(2) . . . . ?
C00L N00B C00D C00I -15.8(4) . . . . ?
C00L N00B C00G C00F 16.2(4) . . . . ?
C00L N00B C00G C00M -165.2(2) . . . . ?
C00L C00E C00N C00J -1.2(4) . . . . ?
C00L C00O C00P C00J 0.2(4) . . . . ?
C00M N007 C00D N00B 0.7(3) . . . . ?
C00M N007 C00D C00I -179.0(2) . . . . ?
C00M N009 C00K O006 -176.8(3) . . . . ?
C00M N009 C00K N008 4.1(4) . . . . ?
C00N C00E C00L N00B -179.9(2) . . . . ?
C00N C00E C00L C00O -0.7(4) . . . . ?
C00N C00J C00P C00O -2.1(4) . . . . ?
C00P C00J C00N C00E 2.6(4) . . . . ?
C00R N008 C00F O005 -3.6(4) . . . . ?
C00R N008 C00F C00G 176.9(2) . . . . ?
C00R N008 C00K O006 1.4(4) . . . . ?
C00R N008 C00K N009 -179.4(2) . . . . ?
C00U O004 C00J C00N 14.0(4) . . . . ?
C00U O004 C00J C00P -165.8(2) . . . . ?
C00W N009 C00K O006 4.6(4) . . . . ?
C00W N009 C00K N008 -174.5(2) . . . . ?
C00W N009 C00M N007 -3.9(4) . . . . ?
C00W N009 C00M C00G 175.5(3) . . . . ?
